data_1525929
loop_
_publ_author_name
'Duan, W.-H.'
'Karki, B.B.'
'Gu, B.L.'
'Wentzcovitch, R.M.'

_publ_section_title
;
 Ab initio study of Mg Si O3 low-clinoenstatite at high pressure
;
_journal_name_full 'American Mineralogist'
_journal_page_first 762
_journal_page_last 766
_journal_volume 86
_journal_year 2001
_chemical_formula_sum 'Mg O3 Si'
_chemical_name_systematic 'Mg (Si O3)'
_space_group_IT_number 14
_symmetry_space_group_name_Hall '-P 2ybc'
_symmetry_space_group_name_H-M 'P 1 21/c 1'
_cell_angle_alpha 90
_cell_angle_beta 107.9
_cell_angle_gamma 90
_cell_formula_units_Z 8
_cell_length_a 9.4876
_cell_length_b 8.6682
_cell_length_c 5.105
_cell_volume 399.515
_citation_journal_id_ASTM AMMIAY
_cod_data_source_file Duan_AMMIAY_2001_904.cif
_cod_data_source_block Mg1O3Si1
_cod_original_cell_volume 399.5148
_cod_original_formula_sum 'Mg1 O3 Si1'
_cod_database_code 1525929

loop_
_symmetry_equiv_pos_as_xyz
x,y,z
-x,y+1/2,-z+1/2
-x,-y,-z
x,-y-1/2,z-1/2

loop_
_atom_site_label
_atom_site_type_symbol
_atom_site_fract_x
_atom_site_fract_y
_atom_site_fract_z
_atom_site_occupancy
_atom_site_U_iso_or_equiv
O4 O-2 0.3758 0.8382 0.1176 1 0.0
Mg1 Mg+2 0.2517 0.6557 0.2121 1 0.0
O5 O-2 0.6353 0.9838 0.3944 1 0.0
O1 O-2 0.8642 0.3396 0.1891 1 0.0
O6 O-2 0.6091 0.6876 0.4418 1 0.0
Mg2 Mg+2 0.2572 0.0129 0.2094 1 0.0
O2 O-2 0.1239 0.5046 0.3185 1 0.0
Si1 Si+4 0.0429 0.3424 0.2979 1 0.0
O3 O-2 0.1082 0.2856 0.6249 1 0.0
Si2 Si+4 0.5554 0.8377 0.2239 1 0.0
